data_7033753
loop_
_publ_author_name
'Belov, Alexander S.'
'Zelinskii, Genrikh E.'
'Varzatskii, Oleg A.'
'Belaya, Irina G.'
'Vologzhanina, Anna V.'
'Dolganov, Alexander V.'
'Novikov, Valentin V.'
'Voloshin, Yan Z.'

_publ_section_title
;
 Molecular design of cage iron(ii) and cobalt(ii,iii) complexes with a
 second fluorine-enriched superhydrophobic shell.
;
_journal_issue 8
_journal_name_full 'Dalton transactions (Cambridge, England : 2003)'
_journal_page_first 3773
_journal_page_last 3784
_journal_paper_doi 10.1039/c4dt03628j
_journal_volume 44
_journal_year 2015
_chemical_formula_moiety 'B2 C60 F52 Fe N6 O6 S6'
_chemical_formula_sum 'C60 B2 F52 Fe N6 O6 S6'
_chemical_formula_weight 2158.49
_chemical_name_systematic
;
 ? 
;
_space_group_crystal_system monoclinic
_space_group_IT_number 15
_space_group_name_Hall '-C 2yc'
_space_group_name_H-M_alt 'C 1 2/c 1'
_symmetry_space_group_name_Hall '-C 2yc'
_symmetry_space_group_name_H-M 'C 1 2/c 1'
_atom_sites_solution_hydrogens none
_atom_sites_solution_primary direct
_atom_sites_solution_secondary difmap
_audit_creation_date 2014-12-21
_audit_creation_method
;
Olex2 1.2
(compiled 2014.11.28 svn.r3106 for OlexSys, GUI svn.r4959)
;
_audit_update_record
;
2014-12-21 deposited with the CCDC.
2015-01-07 downloaded from the CCDC.
;
_cell_angle_alpha 90.00
_cell_angle_beta 119.218(3)
_cell_angle_gamma 90.00
_cell_formula_units_Z 4
_cell_length_a 34.299(5)
_cell_length_b 8.1151(12)
_cell_length_c 27.970(4)
_cell_measurement_reflns_used 3579
_cell_measurement_temperature 100
_cell_measurement_theta_max 24.48
_cell_measurement_theta_min 2.60
_cell_volume 6794.6(17)
_computing_molecular_graphics 'Olex2 (Dolomanov et al., 2009)'
_computing_publication_material 'Olex2 (Dolomanov et al., 2009)'
_computing_structure_refinement 'XLMP (Sheldrick, 2008)'
_computing_structure_solution 'SHELXS-97 (Sheldrick, 2008)'
_diffrn_ambient_temperature 100
_diffrn_measured_fraction_theta_full 0.997
_diffrn_measured_fraction_theta_max 0.997
_diffrn_measurement_device_type 'Bruker APEX-II CCD'
_diffrn_measurement_method '\f and \w scans'
_diffrn_radiation_monochromator graphite
_diffrn_radiation_type MoK\a
_diffrn_radiation_wavelength 0.71073
_diffrn_reflns_av_R_equivalents 0.1183
_diffrn_reflns_av_unetI/netI 0.0942
_diffrn_reflns_limit_h_max 42
_diffrn_reflns_limit_h_min -42
_diffrn_reflns_limit_k_max 10
_diffrn_reflns_limit_k_min -10
_diffrn_reflns_limit_l_max 34
_diffrn_reflns_limit_l_min -34
_diffrn_reflns_number 30786
_diffrn_reflns_theta_full 26.00
_diffrn_reflns_theta_max 26.00
_diffrn_reflns_theta_min 1.56
_diffrn_source 'fine-focus sealed tube'
_diffrn_standards_number 0
_exptl_absorpt_coefficient_mu 0.611
_exptl_absorpt_correction_T_max 0.982
_exptl_absorpt_correction_T_min 0.875
_exptl_absorpt_correction_type multi-scan
_exptl_absorpt_process_details 'SADABS (sheldrick, 1998)'
_exptl_crystal_colour red
_exptl_crystal_colour_primary red
_exptl_crystal_density_diffrn 2.110
_exptl_crystal_density_method 'not measured'
_exptl_crystal_description plate
_exptl_crystal_F_000 4200
_exptl_crystal_size_max 0.32
_exptl_crystal_size_mid 0.18
_exptl_crystal_size_min 0.07
_refine_diff_density_max 1.485
_refine_diff_density_min -1.068
_refine_diff_density_rms 0.145
_refine_ls_extinction_method none
_refine_ls_goodness_of_fit_ref 1.059
_refine_ls_hydrogen_treatment undef
_refine_ls_matrix_type full
_refine_ls_number_parameters 566
_refine_ls_number_reflns 6641
_refine_ls_number_restraints 54
_refine_ls_restrained_S_all 1.064
_refine_ls_R_factor_all 0.1211
_refine_ls_R_factor_gt 0.0794
_refine_ls_shift/su_max 0.004
_refine_ls_shift/su_mean 0.000
_refine_ls_structure_factor_coef Fsqd
_refine_ls_weighting_details 'calc w=1/[\s^2^(Fo^2^)+(0.0740P)^2^+95.8340P] where P=(Fo^2^+2Fc^2^)/3'
_refine_ls_weighting_scheme calc
_refine_ls_wR_factor_gt 0.1767
_refine_ls_wR_factor_ref 0.2021
_reflns_number_gt 4538
_reflns_number_total 6641
_reflns_threshold_expression >2sigma(I)
_cod_data_source_file c4dt03628j2.cif
_cod_data_source_block im135
_cod_depositor_comments 'Adding full bibliography for 7033751--7033755.cif.'
_cod_database_code 7033753
_olex2_refinement_description
;
1. Uiso/Uaniso restraints and constraints
Uanis(C11) \\sim Ueq, Uanis(C16) \\sim Ueq, Uanis(F21) \\sim Ueq, Uanis(C25)
\\sim Ueq, Uanis(C18) \\sim Ueq, Uanis(C19) \\sim Ueq, Uanis(F3) \\sim Ueq:
with sigma of 0.002 and sigma for terminal atoms of 0.002
2. Same fragment restrains
{C17, F12, F13, F14} sigma for 1-2: 0.02, 1-3: 0.04
as
{C10A, F6A, F7A, F5A}
{C24, F19, F20, F21} sigma for 1-2: 0.02, 1-3: 0.04
as
{C10B, F6B, F5B, F7B}
3. Others
 Fixed Sof: C10A(0.5) F6A(0.5) F7A(0.5) F5A(0.5) C10B(0.5) F6B(0.5) F5B(0.5)
 F7B(0.5)
;
_olex2_submission_special_instructions 'No special instructions were received'

loop_
_space_group_symop_id
_space_group_symop_operation_xyz
1 'x, y, z'
2 '-x, y, -z+1/2'
3 'x+1/2, y+1/2, z'
4 '-x+1/2, y+1/2, -z+1/2'
5 '-x, -y, -z'
6 'x, -y, z-1/2'
7 '-x+1/2, -y+1/2, -z'
8 'x+1/2, -y+1/2, z-1/2'

loop_
_atom_site_label
_atom_site_type_symbol
_atom_site_fract_x
_atom_site_fract_y
_atom_site_fract_z
_atom_site_U_iso_or_equiv
_atom_site_adp_type
_atom_site_occupancy
_atom_site_calc_flag
_atom_site_disorder_assembly
_atom_site_disorder_group
_atom_site_site_symmetry_order
_atom_site_refinement_flags_posn
_atom_site_refinement_flags_adp
_atom_site_refinement_flags_occupancy
Fe1 Fe 1.0000 0.30452(15) 0.2500 0.0084(3) Uani 1 d . . 2 S T P
S1 S 0.86301(5) 0.5211(2) 0.15409(7) 0.0137(3) Uani 1 d . . 1 . . .
S2 S 0.91964(5) 0.5244(2) 0.08405(6) 0.0143(4) Uani 1 d . . 1 . . .
S3 S 0.96873(7) -0.2146(2) 0.27570(8) 0.0263(5) Uani 1 d . . 1 . . .
F1 F 0.86947(13) 0.1397(5) 0.15071(16) 0.0206(9) Uani 1 d . . 1 . . .
F2 F 0.81505(14) -0.0753(5) 0.15755(18) 0.0287(10) Uani 1 d . . 1 . . .
F3 F 0.73721(15) 0.3603(6) 0.1865(2) 0.0376(11) Uani 1 d . . 1 . U .
F4 F 0.79255(13) 0.5750(5) 0.18025(19) 0.0287(10) Uani 1 d A . 1 . . .
F8 F 0.82271(13) 0.5616(5) 0.00527(16) 0.0234(5) Uani 1 d . . 1 . . .
F9 F 0.76206(12) 0.3285(5) -0.04354(16) 0.0234(5) Uani 1 d . . 1 . . .
F10 F 0.87235(13) -0.0780(5) 0.04986(16) 0.0234(5) Uani 1 d . . 1 . . .
F11 F 0.93307(14) 0.1577(5) 0.09812(18) 0.0292(6) Uani 1 d . . 1 . . .
F15 F 1.02887(14) -0.1541(5) 0.39625(18) 0.0292(6) Uani 1 d . . 1 . . .
F16 F 1.00658(14) -0.1438(5) 0.47407(18) 0.0292(6) Uani 1 d . . 1 . . .
F17 F 0.85518(14) -0.2099(7) 0.3404(2) 0.0388(12) Uani 1 d . . 1 . . .
F18 F 0.87875(14) -0.2218(6) 0.26332(17) 0.0329(11) Uani 1 d . . 1 . . .
F22 F 0.98350(13) 0.4496(5) 0.42825(16) 0.0229(9) Uani 1 d . . 1 . . .
F23 F 0.93905(14) 0.4341(5) 0.48291(16) 0.0269(10) Uani 1 d . . 1 . . .
F24 F 0.85857(14) 0.2884(6) 0.43990(17) 0.0288(10) Uani 1 d . . 1 . . .
F25 F 0.82237(13) 0.1489(6) 0.33826(18) 0.0308(11) Uani 1 d . . 1 . . .
F26 F 0.86772(13) 0.1502(5) 0.28354(15) 0.0222(9) Uani 1 d . . 1 . . .
O1 O 0.91977(13) 0.3504(5) 0.25921(17) 0.0106(9) Uani 1 d . . 1 . . .
O2 O 0.98918(14) 0.4284(5) 0.33945(17) 0.0107(7) Uani 1 d . . 1 . . .
O3 O 0.96984(14) 0.1364(5) 0.31813(17) 0.0111(9) Uani 1 d . . 1 . . .
N1 N 0.93896(17) 0.3597(6) 0.2267(2) 0.0107(7) Uani 1 d . . 1 . . .
N2 N 1.01572(16) 0.4208(6) 0.3163(2) 0.0093(11) Uani 1 d . . 1 . . .
N3 N 0.98970(17) 0.1210(6) 0.2861(2) 0.0116(11) Uani 1 d . . 1 . . .
C1 C 0.9163(2) 0.4358(7) 0.1799(3) 0.0115(13) Uani 1 d . . 1 . . .
C2 C 0.9419(2) 0.4585(7) 0.1522(2) 0.0110(13) Uani 1 d . . 1 . . .
C3 C 0.9905(2) -0.0270(8) 0.2684(3) 0.0119(13) Uani 1 d . . 1 . . .
C4 C 0.8331(2) 0.3648(8) 0.1657(3) 0.0120(13) Uani 1 d A . 1 . . .
C5 C 0.8372(2) 0.1967(9) 0.1601(3) 0.0166(14) Uani 1 d . . 1 . . .
C6 C 0.8090(2) 0.0865(8) 0.1645(3) 0.0186(15) Uani 1 d A . 1 . . .
C7 C 0.7745(2) 0.1329(9) 0.1735(3) 0.0238(16) Uani 1 d . . 1 . . .
C8 C 0.7699(2) 0.3023(10) 0.1785(3) 0.0238(16) Uani 1 d A . 1 . . .
C9 C 0.7992(2) 0.4133(9) 0.1755(3) 0.0214(15) Uani 1 d . . 1 . . .
C11 C 0.8796(2) 0.3666(8) 0.0532(3) 0.0137(13) Uani 1 d . . 1 . U .
C12 C 0.8355(2) 0.4038(8) 0.0168(3) 0.0142(13) Uani 1 d . . 1 . . .
C13 C 0.8041(2) 0.2819(9) -0.0085(3) 0.0177(14) Uani 1 d . . 1 . . .
C15 C 0.8594(2) 0.0802(8) 0.0383(3) 0.0166(14) Uani 1 d . . 1 . . .
C16 C 0.8908(2) 0.2004(8) 0.0628(3) 0.0142(13) Uani 1 d . . 1 . U .
C17 C 0.7823(2) -0.0247(10) -0.0220(3) 0.0269(18) Uani 1 d . . 1 D . .
F12 F 0.78444(15) -0.1225(6) 0.0177(2) 0.0403(12) Uani 1 d . . 1 D . .
F13 F 0.79054(15) -0.1164(7) -0.0547(2) 0.0496(15) Uani 1 d . . 1 D . .
F14 F 0.74000(12) 0.0270(5) -0.05039(17) 0.0264(10) Uani 1 d . . 1 D . .
C14 C 0.8147(2) 0.1161(8) 0.0023(3) 0.0168(14) Uani 1 d . . 1 . . .
C18 C 0.9546(2) -0.1897(8) 0.3278(3) 0.0162(14) Uani 1 d . . 1 . U .
C19 C 0.9863(2) -0.1710(8) 0.3818(3) 0.0185(14) Uani 1 d . . 1 . U .
C20 C 0.9738(2) -0.1647(8) 0.4224(3) 0.0227(16) Uani 1 d . . 1 . . .
C21 C 0.9300(2) -0.1801(8) 0.4102(3) 0.0193(15) Uani 1 d . . 1 . . .
C22 C 0.8985(2) -0.1987(9) 0.3558(3) 0.0215(15) Uani 1 d . . 1 . . .
C23 C 0.9101(2) -0.2039(8) 0.3146(3) 0.0180(14) Uani 1 d . . 1 . . .
C24 C 0.9156(3) -0.1774(9) 0.4531(3) 0.033(2) Uani 1 d . . 1 D . .
F19 F 0.94848(19) -0.2069(6) 0.50298(19) 0.0456(13) Uani 1 d . . 1 D . .
F20 F 0.8986(2) -0.0301(6) 0.4550(2) 0.0615(18) Uani 1 d . . 1 D . .
F21 F 0.88348(16) -0.2893(6) 0.4425(2) 0.0408(12) Uani 1 d . . 1 D U .
C25 C 0.9272(2) 0.3046(8) 0.3523(3) 0.0128(13) Uani 1 d . . 1 . U .
C26 C 0.9434(2) 0.3736(8) 0.4034(3) 0.0161(14) Uani 1 d . . 1 . . .
C27 C 0.9213(2) 0.3691(8) 0.4335(3) 0.0165(14) Uani 1 d . . 1 . . .
C28 C 0.8798(2) 0.2935(9) 0.4111(3) 0.0199(15) Uani 1 d . . 1 . . .
C29 C 0.8619(2) 0.2241(9) 0.3602(3) 0.0185(15) Uani 1 d . . 1 . . .
C30 C 0.8862(2) 0.2273(8) 0.3327(3) 0.0173(14) Uani 1 d . . 1 . . .
B1 B 0.9523(2) 0.3071(9) 0.3168(3) 0.0130(15) Uani 1 d . . 1 . . .
C10A C 0.7467(6) -0.002(2) 0.1786(7) 0.034(6) Uiso 0.50 d A 1 1 D . .
F6A F 0.7273(5) -0.0951(18) 0.1331(5) 0.077(4) Uiso 0.50 d A 1 1 D . .
F7A F 0.7170(4) 0.0467(16) 0.1911(6) 0.059(4) Uiso 0.50 d A 1 1 D . .
F5A F 0.7695(3) -0.1214(11) 0.2141(4) 0.028(2) Uiso 0.50 d A 1 1 D . .
C10B C 0.7389(6) 0.031(2) 0.1744(7) 0.038(6) Uiso 0.50 d A 2 1 D . .
F6B F 0.7006(3) 0.0390(13) 0.1296(4) 0.045(2) Uiso 0.50 d A 2 1 D . .
F5B F 0.7512(4) -0.1282(14) 0.1791(5) 0.053(3) Uiso 0.50 d A 2 1 D . .
F7B F 0.7317(3) 0.0671(12) 0.2163(4) 0.034(2) Uiso 0.50 d A 2 1 D . .

loop_
_atom_site_aniso_label
_atom_site_aniso_U_11
_atom_site_aniso_U_22
_atom_site_aniso_U_33
_atom_site_aniso_U_23
_atom_site_aniso_U_13
_atom_site_aniso_U_12
Fe1 0.0098(6) 0.0057(6) 0.0123(6) 0.000 0.0072(5) 0.000
S1 0.0108(7) 0.0125(8) 0.0181(8) 0.0031(6) 0.0073(7) 0.0021(6)
S2 0.0148(8) 0.0142(8) 0.0139(8) 0.0039(6) 0.0069(7) 0.0001(6)
S3 0.0495(12) 0.0075(8) 0.0467(12) -0.0036(8) 0.0429(11) -0.0051(8)
F1 0.024(2) 0.0126(19) 0.034(2) -0.0057(17) 0.0211(19) -0.0015(16)
F2 0.035(2) 0.013(2) 0.037(3) -0.0020(18) 0.016(2) -0.0059(18)
F3 0.0304(17) 0.0432(19) 0.0479(19) -0.0014(15) 0.0259(15) 0.0001(15)
F4 0.021(2) 0.018(2) 0.057(3) -0.003(2) 0.028(2) 0.0042(18)
F8 0.0174(12) 0.0165(12) 0.0288(13) 0.0007(10) 0.0056(10) 0.0042(9)
F9 0.0174(12) 0.0165(12) 0.0288(13) 0.0007(10) 0.0056(10) 0.0042(9)
F10 0.0174(12) 0.0165(12) 0.0288(13) 0.0007(10) 0.0056(10) 0.0042(9)
F11 0.0239(13) 0.0214(13) 0.0355(15) -0.0001(11) 0.0092(12) 0.0019(11)
F15 0.0239(13) 0.0214(13) 0.0355(15) -0.0001(11) 0.0092(12) 0.0019(11)
F16 0.0239(13) 0.0214(13) 0.0355(15) -0.0001(11) 0.0092(12) 0.0019(11)
F17 0.026(2) 0.056(3) 0.045(3) 0.001(2) 0.025(2) -0.004(2)
F18 0.029(2) 0.046(3) 0.025(2) -0.004(2) 0.013(2) -0.003(2)
F22 0.022(2) 0.029(2) 0.020(2) -0.0078(17) 0.0118(18) -0.0080(18)
F23 0.034(2) 0.033(3) 0.019(2) -0.0071(18) 0.0172(19) -0.002(2)
F24 0.032(2) 0.035(3) 0.035(3) -0.001(2) 0.029(2) 0.000(2)
F25 0.020(2) 0.042(3) 0.037(3) -0.004(2) 0.019(2) -0.011(2)
F26 0.021(2) 0.027(2) 0.019(2) -0.0081(17) 0.0103(18) -0.0107(18)
O1 0.009(2) 0.012(2) 0.013(2) -0.0014(17) 0.0074(18) 0.0005(17)
O2 0.0123(16) 0.0071(16) 0.0192(18) -0.0039(13) 0.0126(15) -0.0029(13)
O3 0.016(2) 0.006(2) 0.015(2) 0.0017(17) 0.0106(19) 0.0004(17)
N1 0.0123(16) 0.0071(16) 0.0192(18) -0.0039(13) 0.0126(15) -0.0029(13)
N2 0.012(3) 0.002(2) 0.017(3) 0.000(2) 0.010(2) 0.001(2)
N3 0.010(3) 0.011(3) 0.015(3) 0.002(2) 0.008(2) 0.002(2)
C1 0.015(3) 0.008(3) 0.014(3) -0.002(2) 0.009(3) -0.003(2)
C2 0.017(3) 0.003(3) 0.013(3) -0.001(2) 0.007(3) -0.002(2)
C3 0.015(3) 0.010(3) 0.019(3) -0.001(3) 0.015(3) -0.003(3)
C4 0.009(3) 0.016(3) 0.012(3) -0.001(2) 0.005(3) 0.000(2)
C5 0.013(3) 0.022(4) 0.014(3) -0.003(3) 0.006(3) -0.002(3)
C6 0.022(4) 0.013(3) 0.019(4) -0.001(3) 0.008(3) -0.005(3)
C7 0.018(4) 0.026(4) 0.027(4) 0.004(3) 0.010(3) -0.005(3)
C8 0.012(3) 0.036(4) 0.030(4) 0.001(3) 0.015(3) 0.001(3)
C9 0.014(3) 0.023(4) 0.028(4) 0.000(3) 0.010(3) 0.001(3)
C11 0.015(2) 0.014(2) 0.013(2) -0.0006(16) 0.0082(16) -0.0002(16)
C12 0.015(3) 0.014(3) 0.016(3) 0.003(3) 0.010(3) 0.009(3)
C13 0.011(3) 0.026(4) 0.014(3) 0.000(3) 0.004(3) 0.004(3)
C15 0.017(3) 0.014(3) 0.022(4) -0.001(3) 0.012(3) 0.006(3)
C16 0.013(2) 0.016(2) 0.014(2) -0.0013(16) 0.0067(16) 0.0028(16)
C17 0.017(4) 0.030(4) 0.031(4) -0.013(3) 0.009(3) 0.003(3)
F12 0.028(2) 0.023(2) 0.055(3) 0.005(2) 0.008(2) -0.006(2)
F13 0.029(3) 0.052(3) 0.065(4) -0.044(3) 0.021(3) -0.010(2)
F14 0.015(2) 0.025(2) 0.033(2) -0.0073(19) 0.0063(18) -0.0036(17)
C14 0.016(3) 0.016(3) 0.017(3) -0.007(3) 0.007(3) 0.003(3)
C18 0.019(2) 0.014(2) 0.018(2) 0.0025(16) 0.0106(16) -0.0009(16)
C19 0.017(2) 0.015(2) 0.022(2) 0.0022(16) 0.0091(16) -0.0001(16)
C20 0.029(4) 0.011(3) 0.020(4) 0.002(3) 0.005(3) 0.004(3)
C21 0.033(4) 0.012(3) 0.020(4) 0.003(3) 0.018(3) 0.002(3)
C22 0.023(4) 0.018(4) 0.034(4) 0.002(3) 0.022(3) -0.001(3)
C23 0.022(4) 0.012(3) 0.022(4) 0.000(3) 0.013(3) -0.002(3)
C24 0.062(6) 0.011(4) 0.042(5) 0.006(3) 0.037(5) 0.006(4)
F19 0.077(4) 0.039(3) 0.031(3) 0.006(2) 0.034(3) -0.002(3)
F20 0.131(6) 0.025(3) 0.078(4) 0.018(3) 0.089(4) 0.028(3)
F21 0.0442(19) 0.045(2) 0.0426(19) 0.0046(15) 0.0286(15) 0.0000(15)
C25 0.0127(19) 0.011(2) 0.014(2) 0.0009(16) 0.0064(15) 0.0023(16)
C26 0.016(3) 0.011(3) 0.023(4) 0.002(3) 0.010(3) 0.000(3)
C27 0.028(4) 0.013(3) 0.012(3) -0.001(3) 0.012(3) 0.003(3)
C28 0.018(3) 0.022(4) 0.026(4) 0.007(3) 0.016(3) 0.007(3)
C29 0.014(3) 0.018(4) 0.027(4) 0.004(3) 0.012(3) 0.001(3)
C30 0.017(3) 0.018(3) 0.013(3) 0.001(3) 0.004(3) 0.002(3)
B1 0.013(3) 0.010(3) 0.014(4) -0.001(3) 0.005(3) 0.000(3)

loop_
_atom_type_symbol
_atom_type_description
_atom_type_scat_dispersion_real
_atom_type_scat_dispersion_imag
_atom_type_scat_source
B B 0.0013 0.0007 'International Tables Vol C Tables 4.2.6.8 and 6.1.1.4'
C C 0.0033 0.0016 'International Tables Vol C Tables 4.2.6.8 and 6.1.1.4'
F F 0.0171 0.0103 'International Tables Vol C Tables 4.2.6.8 and 6.1.1.4'
Fe Fe 0.3463 0.8444 'International Tables Vol C Tables 4.2.6.8 and 6.1.1.4'
N N 0.0061 0.0033 'International Tables Vol C Tables 4.2.6.8 and 6.1.1.4'
O O 0.0106 0.0060 'International Tables Vol C Tables 4.2.6.8 and 6.1.1.4'
S S 0.1246 0.1234 'International Tables Vol C Tables 4.2.6.8 and 6.1.1.4'

loop_
_geom_angle_atom_site_label_1
_geom_angle_atom_site_label_2
_geom_angle_atom_site_label_3
_geom_angle
_geom_angle_site_symmetry_1
_geom_angle_site_symmetry_3
N1 Fe1 N1 153.0(3) 2_755 .
N1 Fe1 N3 84.8(2) . .
N1 Fe1 N3 84.8(2) 2_755 2_755
N1 Fe1 N3 116.9(2) 2_755 .
N1 Fe1 N3 116.9(2) . 2_755
N2 Fe1 N1 87.6(2) . .
N2 Fe1 N1 79.1(2) 2_755 .
N2 Fe1 N1 87.6(2) 2_755 2_755
N2 Fe1 N1 79.1(2) . 2_755
N2 Fe1 N2 120.8(3) . 2_755
N2 Fe1 N3 148.7(2) . 2_755
N2 Fe1 N3 84.8(2) . .
N2 Fe1 N3 84.8(2) 2_755 2_755
N2 Fe1 N3 148.7(2) 2_755 .
N3 Fe1 N3 78.7(3) 2_755 .
C1 S1 C4 103.0(3) . .
C2 S2 C11 97.6(3) . .
C3 S3 C18 107.6(3) . .
N1 O1 B1 112.6(4) . .
N2 O2 B1 113.5(5) . .
N3 O3 B1 112.8(4) . .
O1 N1 Fe1 124.4(4) . .
C1 N1 Fe1 117.9(4) . .
C1 N1 O1 116.7(5) . .
O2 N2 Fe1 123.4(4) . .
C2 N2 Fe1 117.4(4) 2_755 .
C2 N2 O2 116.8(5) 2_755 .
O3 N3 Fe1 123.3(4) . .
C3 N3 Fe1 118.0(4) . .
C3 N3 O3 116.3(5) . .
N1 C1 S1 126.4(5) . .
N1 C1 C2 112.2(5) . .
C2 C1 S1 121.1(5) . .
N2 C2 S2 123.4(5) 2_755 .
N2 C2 C1 112.0(5) 2_755 .
C1 C2 S2 124.5(5) . .
N3 C3 S3 131.8(5) . .
N3 C3 C3 111.5(3) . 2_755
C3 C3 S3 116.4(2) 2_755 .
C5 C4 S1 125.9(5) . .
C9 C4 S1 117.2(5) . .
C9 C4 C5 116.6(6) . .
F1 C5 C4 120.1(6) . .
F1 C5 C6 118.8(6) . .
C6 C5 C4 121.1(6) . .
F2 C6 C5 117.0(6) . .
F2 C6 C7 119.8(6) . .
C5 C6 C7 123.1(7) . .
C6 C7 C8 115.8(6) . .
C6 C7 C10A 117.3(9) . .
C6 C7 C10B 129.6(9) . .
C8 C7 C10A 126.9(9) . .
C8 C7 C10B 114.4(9) . .
C10B C7 C10A 13.6(9) . .
F3 C8 C7 120.5(6) . .
F3 C8 C9 118.5(7) . .
C9 C8 C7 121.0(6) . .
F4 C9 C4 119.9(6) . .
F4 C9 C8 117.7(6) . .
C4 C9 C8 122.4(7) . .
C12 C11 S2 120.8(5) . .
C12 C11 C16 116.9(6) . .
C16 C11 S2 122.3(5) . .
F8 C12 C11 119.8(6) . .
F8 C12 C13 118.7(6) . .
C13 C12 C11 121.4(6) . .
F9 C13 C12 117.7(6) . .
F9 C13 C14 120.3(6) . .
C12 C13 C14 121.9(6) . .
F10 C15 C16 118.5(6) . .
F10 C15 C14 119.4(6) . .
C16 C15 C14 122.2(6) . .
F11 C16 C11 119.3(6) . .
F11 C16 C15 119.2(6) . .
C15 C16 C11 121.5(6) . .
F12 C17 C14 110.4(6) . .
F13 C17 F12 107.4(7) . .
F13 C17 F14 107.7(6) . .
F13 C17 C14 112.4(6) . .
F14 C17 F12 106.5(6) . .
F14 C17 C14 112.2(6) . .
C13 C14 C15 116.0(6) . .
C13 C14 C17 125.5(6) . .
C15 C14 C17 118.5(6) . .
C19 C18 S3 122.4(5) . .
C19 C18 C23 118.5(6) . .
C23 C18 S3 118.8(5) . .
F15 C19 C18 120.7(6) . .
F15 C19 C20 118.7(6) . .
C18 C19 C20 120.6(6) . .
F16 C20 C19 117.0(6) . .
F16 C20 C21 121.3(7) . .
C21 C20 C19 121.7(6) . .
C20 C21 C22 117.3(6) . .
C20 C21 C24 123.0(7) . .
C22 C21 C24 119.7(7) . .
F17 C22 C21 121.0(6) . .
F17 C22 C23 116.9(6) . .
C21 C22 C23 122.1(6) . .
F18 C23 C18 120.4(6) . .
F18 C23 C22 119.7(6) . .
C18 C23 C22 119.9(6) . .
F19 C24 C21 113.3(7) . .
F19 C24 F20 106.5(7) . .
F19 C24 F21 107.3(6) . .
F20 C24 C21 111.2(6) . .
F20 C24 F21 106.6(7) . .
F21 C24 C21 111.5(6) . .
C26 C25 C30 114.4(6) . .
C26 C25 B1 125.1(6) . .
C30 C25 B1 120.5(6) . .
F22 C26 C25 120.9(6) . .
F22 C26 C27 115.0(6) . .
C25 C26 C27 124.1(6) . .
F23 C27 C26 121.2(6) . .
F23 C27 C28 119.8(6) . .
C26 C27 C28 119.0(6) . .
F24 C28 C27 119.2(6) . .
F24 C28 C29 121.3(6) . .
C29 C28 C27 119.4(6) . .
F25 C29 C28 120.4(6) . .
F25 C29 C30 120.4(6) . .
C28 C29 C30 119.1(6) . .
F26 C30 C25 119.7(6) . .
F26 C30 C29 116.4(6) . .
C29 C30 C25 123.9(6) . .
O1 B1 O3 109.0(5) . .
O1 B1 C25 109.2(5) . .
O2 B1 O1 109.9(5) . .
O2 B1 O3 110.8(5) . .
O2 B1 C25 110.3(5) . .
O3 B1 C25 107.5(5) . .
F6A C10A C7 111.2(13) . .
F7A C10A C7 115.0(14) . .
F7A C10A F6A 109.8(15) . .
F7A C10A F5A 106.0(14) . .
F5A C10A C7 115.5(13) . .
F5A C10A F6A 97.9(14) . .
F6B C10B C7 114.0(14) . .
F6B C10B F5B 105.4(14) . .
F6B C10B F7B 107.6(15) . .
F5B C10B C7 108.3(14) . .
F7B C10B C7 113.2(13) . .
F7B C10B F5B 107.9(14) . .

loop_
_geom_bond_atom_site_label_1
_geom_bond_atom_site_label_2
_geom_bond_distance
_geom_bond_site_symmetry_2
Fe1 N1 1.917(5) .
Fe1 N1 1.917(5) 2_755
Fe1 N2 1.910(5) .
Fe1 N2 1.910(5) 2_755
Fe1 N3 1.927(5) 2_755
Fe1 N3 1.927(5) .
S1 C1 1.746(6) .
S1 C4 1.759(6) .
S2 C2 1.755(6) .
S2 C11 1.764(7) .
S3 C3 1.752(6) .
S3 C18 1.757(7) .
F1 C5 1.338(7) .
F2 C6 1.358(8) .
F3 C8 1.333(8) .
F4 C9 1.350(8) .
F8 C12 1.341(7) .
F9 C13 1.343(7) .
F10 C15 1.345(7) .
F11 C16 1.343(7) .
F15 C19 1.320(8) .
F16 C20 1.339(8) .
F17 C22 1.333(8) .
F18 C23 1.315(8) .
F22 C26 1.350(8) .
F23 C27 1.319(7) .
F24 C28 1.324(7) .
F25 C29 1.333(8) .
F26 C30 1.353(8) .
O1 N1 1.360(6) .
O1 B1 1.485(8) .
O2 N2 1.351(6) .
O2 B1 1.478(8) .
O3 N3 1.370(6) .
O3 B1 1.503(8) .
N1 C1 1.306(8) .
N2 C2 1.316(8) 2_755
N3 C3 1.304(8) .
C1 C2 1.441(9) .
C2 N2 1.316(8) 2_755
C3 C3 1.462(11) 2_755
C4 C5 1.388(9) .
C4 C9 1.374(9) .
C5 C6 1.368(9) .
C6 C7 1.376(10) .
C7 C8 1.398(11) .
C7 C10A 1.51(2) .
C7 C10B 1.49(2) .
C8 C9 1.381(10) .
C11 C12 1.383(9) .
C11 C16 1.392(9) .
C12 C13 1.376(10) .
C13 C14 1.388(10) .
C15 C16 1.363(9) .
C15 C14 1.395(9) .
C17 F12 1.337(9) .
C17 F13 1.313(8) .
C17 F14 1.337(8) .
C17 C14 1.505(10) .
C18 C19 1.373(9) .
C18 C23 1.390(9) .
C19 C20 1.394(10) .
C20 C21 1.375(10) .
C21 C22 1.378(10) .
C21 C24 1.506(10) .
C22 C23 1.391(9) .
C24 F19 1.319(9) .
C24 F20 1.341(8) .
C24 F21 1.344(9) .
C25 C26 1.374(9) .
C25 C30 1.385(9) .
C25 B1 1.603(9) .
C26 C27 1.380(9) .
C27 C28 1.386(10) .
C28 C29 1.367(10) .
C29 C30 1.384(9) .
C10A F6A 1.343(17) .
C10A F7A 1.291(17) .
C10A F5A 1.333(17) .
C10B F6B 1.300(17) .
C10B F5B 1.344(17) .
C10B F7B 1.343(17) .

loop_
_geom_torsion_atom_site_label_1
_geom_torsion_atom_site_label_2
_geom_torsion_atom_site_label_3
_geom_torsion_atom_site_label_4
_geom_torsion
_geom_torsion_site_symmetry_1
_geom_torsion_site_symmetry_4
Fe1 N1 C1 S1 -171.5(3) . .
Fe1 N1 C1 C2 2.7(7) . .
Fe1 N3 C3 S3 -160.0(4) . .
Fe1 N3 C3 C3 13.3(9) . 2_755
S1 C1 C2 S2 -16.5(8) . .
S1 C1 C2 N2 164.8(4) . 2_755
S1 C4 C5 F1 7.6(9) . .
S1 C4 C5 C6 -172.9(5) . .
S1 C4 C9 F4 -5.4(9) . .
S1 C4 C9 C8 171.9(6) . .
S2 C11 C12 F8 -1.0(8) . .
S2 C11 C12 C13 178.4(5) . .
S2 C11 C16 F11 2.5(9) . .
S2 C11 C16 C15 -179.6(5) . .
S3 C18 C19 F15 7.0(9) . .
S3 C18 C19 C20 -174.9(5) . .
S3 C18 C23 F18 -5.7(9) . .
S3 C18 C23 C22 174.5(5) . .
F1 C5 C6 F2 -1.6(9) . .
F1 C5 C6 C7 -179.1(6) . .
F2 C6 C7 C8 -178.1(6) . .
F2 C6 C7 C10A 3.8(12) . .
F2 C6 C7 C10B -3.4(14) . .
F3 C8 C9 F4 -0.7(10) . .
F3 C8 C9 C4 -178.0(6) . .
F8 C12 C13 F9 -0.3(9) . .
F8 C12 C13 C14 -178.6(6) . .
F9 C13 C14 C15 178.8(6) . .
F9 C13 C14 C17 -0.6(11) . .
F10 C15 C16 F11 -1.2(9) . .
F10 C15 C16 C11 -179.1(6) . .
F10 C15 C14 C13 -178.7(6) . .
F10 C15 C14 C17 0.7(9) . .
F15 C19 C20 F16 -0.9(9) . .
F15 C19 C20 C21 179.5(6) . .
F16 C20 C21 C22 179.1(6) . .
F16 C20 C21 C24 -1.0(10) . .
F17 C22 C23 F18 -1.1(10) . .
F17 C22 C23 C18 178.8(6) . .
F22 C26 C27 F23 -0.5(9) . .
F22 C26 C27 C28 179.9(6) . .
F23 C27 C28 F24 0.2(10) . .
F23 C27 C28 C29 -179.0(6) . .
F24 C28 C29 F25 -0.2(10) . .
F24 C28 C29 C30 -177.6(6) . .
F25 C29 C30 F26 -0.4(9) . .
F25 C29 C30 C25 179.1(6) . .
O1 N1 C1 S1 -2.1(8) . .
O1 N1 C1 C2 172.1(5) . .
O3 N3 C3 S3 2.7(9) . .
O3 N3 C3 C3 175.9(6) . 2_755
N1 Fe1 N1 O1 -103.5(4) 2_755 .
N1 Fe1 N1 C1 65.0(4) 2_755 .
N1 Fe1 N2 O2 -171.2(5) 2_755 .
N1 Fe1 N2 O2 32.4(4) . .
N1 Fe1 N2 C2 -165.5(5) . 2_755
N1 Fe1 N2 C2 -9.1(4) 2_755 2_755
N1 Fe1 N3 O3 -47.9(4) . .
N1 Fe1 N3 O3 115.2(4) 2_755 .
N1 Fe1 N3 C3 113.5(5) . .
N1 Fe1 N3 C3 -83.4(5) 2_755 .
N1 O1 B1 O2 57.0(6) . .
N1 O1 B1 O3 -64.6(6) . .
N1 O1 B1 C25 178.2(5) . .
N1 C1 C2 S2 169.0(4) . .
N1 C1 C2 N2 -9.8(7) . 2_755
N2 Fe1 N1 O1 -165.4(5) 2_755 .
N2 Fe1 N1 O1 -43.4(4) . .
N2 Fe1 N1 C1 3.1(5) 2_755 .
N2 Fe1 N1 C1 125.0(5) . .
N2 Fe1 N2 O2 108.2(4) 2_755 .
N2 Fe1 N2 C2 -89.6(4) 2_755 2_755
N2 Fe1 N3 O3 -106.9(5) 2_755 .
N2 Fe1 N3 O3 40.2(4) . .
N2 Fe1 N3 C3 -158.5(5) . .
N2 Fe1 N3 C3 54.5(7) 2_755 .
N2 O2 B1 O1 -68.3(6) . .
N2 O2 B1 O3 52.2(7) . .
N2 O2 B1 C25 171.2(5) . .
N3 Fe1 N1 O1 41.6(4) . .
N3 Fe1 N1 O1 116.2(4) 2_755 .
N3 Fe1 N1 C1 -75.4(5) 2_755 .
N3 Fe1 N1 C1 -149.9(5) . .
N3 Fe1 N2 O2 -110.8(5) 2_755 .
N3 Fe1 N2 O2 -52.6(4) . .
N3 Fe1 N2 C2 51.3(7) 2_755 2_755
N3 Fe1 N2 C2 109.6(5) . 2_755
N3 Fe1 N3 O3 -166.6(6) 2_755 .
N3 Fe1 N3 C3 -5.2(4) 2_755 .
N3 O3 B1 O1 58.0(6) . .
N3 O3 B1 O2 -63.1(6) . .
N3 O3 B1 C25 176.2(5) . .
C1 S1 C4 C5 -38.4(6) . .
C1 S1 C4 C9 149.1(5) . .
C2 S2 C11 C12 129.3(5) . .
C2 S2 C11 C16 -52.8(6) . .
C3 S3 C18 C19 -69.5(6) . .
C3 S3 C18 C23 116.4(6) . .
C4 S1 C1 N1 -46.1(6) . .
C4 S1 C1 C2 140.2(5) . .
C4 C5 C6 F2 178.9(6) . .
C4 C5 C6 C7 1.3(11) . .
C5 C4 C9 F4 -178.7(6) . .
C5 C4 C9 C8 -1.3(10) . .
C5 C6 C7 C8 -0.6(11) . .
C5 C6 C7 C10A -178.7(9) . .
C5 C6 C7 C10B 174.1(10) . .
C6 C7 C8 F3 179.1(6) . .
C6 C7 C8 C9 -1.1(11) . .
C6 C7 C10A F6A -59.5(16) . .
C6 C7 C10A F7A 174.9(12) . .
C6 C7 C10A F5A 50.9(15) . .
C6 C7 C10B F6B -100.9(15) . .
C6 C7 C10B F5B 16.0(18) . .
C6 C7 C10B F7B 135.7(12) . .
C7 C8 C9 F4 179.5(7) . .
C7 C8 C9 C4 2.1(11) . .
C8 C7 C10A F6A 122.6(13) . .
C8 C7 C10A F7A -3.0(19) . .
C8 C7 C10A F5A -127.0(12) . .
C8 C7 C10B F6B 73.9(14) . .
C8 C7 C10B F5B -169.2(10) . .
C8 C7 C10B F7B -49.5(16) . .
C9 C4 C5 F1 -179.9(6) . .
C9 C4 C5 C6 -0.3(10) . .
C11 S2 C2 N2 121.1(5) . 2_755
C11 S2 C2 C1 -57.5(6) . .
C11 C12 C13 F9 -179.7(6) . .
C11 C12 C13 C14 1.9(10) . .
C12 C11 C16 F11 -179.5(5) . .
C12 C11 C16 C15 -1.5(10) . .
C12 C13 C14 C15 -2.9(10) . .
C12 C13 C14 C17 177.7(6) . .
C16 C11 C12 F8 -179.1(6) . .
C16 C11 C12 C13 0.4(9) . .
C16 C15 C14 C13 1.7(10) . .
C16 C15 C14 C17 -178.9(6) . .
F12 C17 C14 C13 -126.7(7) . .
F12 C17 C14 C15 53.9(8) . .
F13 C17 C14 C13 113.4(8) . .
F13 C17 C14 C15 -65.9(9) . .
F14 C17 C14 C13 -8.2(10) . .
F14 C17 C14 C15 172.5(6) . .
C14 C15 C16 F11 178.4(6) . .
C14 C15 C16 C11 0.5(10) . .
C18 S3 C3 N3 -14.3(8) . .
C18 S3 C3 C3 172.7(6) . 2_755
C18 C19 C20 F16 -179.0(6) . .
C18 C19 C20 C21 1.3(10) . .
C19 C18 C23 F18 179.9(6) . .
C19 C18 C23 C22 0.1(10) . .
C19 C20 C21 C22 -1.3(10) . .
C19 C20 C21 C24 178.7(6) . .
C20 C21 C22 F17 -178.1(6) . .
C20 C21 C22 C23 0.7(10) . .
C20 C21 C24 F19 -18.6(10) . .
C20 C21 C24 F20 101.4(9) . .
C20 C21 C24 F21 -139.7(7) . .
C21 C22 C23 F18 -179.9(6) . .
C21 C22 C23 C18 -0.1(11) . .
C22 C21 C24 F19 161.4(6) . .
C22 C21 C24 F20 -78.6(9) . .
C22 C21 C24 F21 40.2(9) . .
C23 C18 C19 F15 -178.8(6) . .
C23 C18 C19 C20 -0.7(10) . .
C24 C21 C22 F17 1.9(10) . .
C24 C21 C22 C23 -179.3(6) . .
C25 C26 C27 F23 178.3(6) . .
C25 C26 C27 C28 -1.2(10) . .
C26 C25 C30 F26 -177.8(6) . .
C26 C25 C30 C29 2.7(10) . .
C26 C25 B1 O1 -135.3(6) . .
C26 C25 B1 O2 -14.4(9) . .
C26 C25 B1 O3 106.6(7) . .
C26 C27 C28 F24 179.8(6) . .
C26 C27 C28 C29 0.5(10) . .
C27 C28 C29 F25 179.1(6) . .
C27 C28 C29 C30 1.6(10) . .
C28 C29 C30 F26 177.1(6) . .
C28 C29 C30 C25 -3.4(11) . .
C30 C25 C26 F22 178.4(6) . .
C30 C25 C26 C27 -0.3(10) . .
C30 C25 B1 O1 45.4(8) . .
C30 C25 B1 O2 166.4(6) . .
C30 C25 B1 O3 -72.7(7) . .
B1 O1 N1 Fe1 5.3(6) . .
B1 O1 N1 C1 -163.3(5) . .
B1 O2 N2 Fe1 14.0(6) . .
B1 O2 N2 C2 -148.2(5) . 2_755
B1 O3 N3 Fe1 6.6(6) . .
B1 O3 N3 C3 -155.0(5) . .
B1 C25 C26 F22 -0.8(10) . .
B1 C25 C26 C27 -179.6(6) . .
B1 C25 C30 F26 1.5(9) . .
B1 C25 C30 C29 -178.0(6) . .
C10A C7 C8 F3 -3.0(14) . .
C10A C7 C8 C9 176.8(10) . .
C10A C7 C10B F6B -129(5) . .
C10A C7 C10B F5B -12(4) . .
C10A C7 C10B F7B 108(5) . .
C10B C7 C8 F3 3.6(12) . .
C10B C7 C8 C9 -176.6(9) . .
C10B C7 C10A F6A 96(5) . .
C10B C7 C10A F7A -29(4) . .
C10B C7 C10A F5A -153(5) . .
